data_7058594
loop_
_publ_author_name
'Arendt-Pindel, Agata'
'Marsza\/lek-Harych, Aleksandra'
'G\;ebarowska, El\.zbieta'
'G\;ebarowski, Tomasz'
'J\;edrzkiewicz, Dawid'
'Pl\;askowska, El\.zbieta'
'Zalewski, Dariusz'
'Gulia, Nurbey'
'Szafert, S\/lawomir'
'Ejfler, Jolanta'

_publ_section_title
;
 Design and functionalization of bioactive benzoxazines. An unexpected
 ortho-substitution effect
;
_journal_issue 30
_journal_name_full 'New Journal of Chemistry'
_journal_page_first 12042
_journal_paper_doi 10.1039/C8NJ06440G
_journal_volume 43
_journal_year 2019
_chemical_formula_moiety 'C44 H48 N2 O2'
_chemical_formula_sum 'C44 H48 N2 O2'
_chemical_formula_weight 636.84
_space_group_crystal_system triclinic
_space_group_IT_number 2
_space_group_name_Hall '-P 1'
_space_group_name_H-M_alt 'P -1'
_symmetry_space_group_name_Hall '-P 1'
_symmetry_space_group_name_H-M 'P -1'
_atom_sites_solution_hydrogens geom
_audit_creation_method SHELXL-2017/1
_audit_update_record
;
2018-08-10 deposited with the CCDC.    2019-07-02 downloaded from the CCDC.
;
_cell_angle_alpha 81.78(3)
_cell_angle_beta 86.06(4)
_cell_angle_gamma 79.82(3)
_cell_formula_units_Z 2
_cell_length_a 5.999(2)
_cell_length_b 9.670(3)
_cell_length_c 30.784(9)
_cell_measurement_reflns_used 1602
_cell_measurement_temperature 100(2)
_cell_measurement_theta_max 28.6960
_cell_measurement_theta_min 3.1406
_cell_volume 1737.9(10)
_computing_cell_refinement
;
CrysAlis RED, Oxford Diffraction Ltd.,
Version 1.171.33.66 (release 28-04-2010 CrysAlis171 .NET)
(compiled Apr 28 2010,14:27:37)
;
_computing_data_collection
;
CrysAlis CCD, Oxford Diffraction Ltd.,
Version 1.171.33.66 (release 28-04-2010 CrysAlis171 .NET)
(compiled Apr 28 2010,14:27:37)
;
_computing_data_reduction
;
CrysAlis RED, Oxford Diffraction Ltd.,
Version 1.171.33.66 (release 28-04-2010 CrysAlis171 .NET)
(compiled Apr 28 2010,14:27:37)
;
_computing_structure_refinement 'SHELXL-2017/1 (Sheldrick, 2017)'
_computing_structure_solution 'SHELXT 2014/5 (Sheldrick, 2014)'
_diffrn_ambient_temperature 100(2)
_diffrn_detector_area_resol_mean 8.3359
_diffrn_measured_fraction_theta_full 0.977
_diffrn_measured_fraction_theta_max 0.974
_diffrn_measurement_device_type 'Xcalibur, Sapphire2, large Be window'
_diffrn_measurement_method '\w scans'
_diffrn_radiation_type MoK\a
_diffrn_radiation_wavelength 0.71073
_diffrn_reflns_av_R_equivalents 0.1088
_diffrn_reflns_av_unetI/netI 0.2653
_diffrn_reflns_Laue_measured_fraction_full 0.977
_diffrn_reflns_Laue_measured_fraction_max 0.974
_diffrn_reflns_limit_h_max 7
_diffrn_reflns_limit_h_min -7
_diffrn_reflns_limit_k_max 10
_diffrn_reflns_limit_k_min -11
_diffrn_reflns_limit_l_max 37
_diffrn_reflns_limit_l_min -37
_diffrn_reflns_number 12858
_diffrn_reflns_point_group_measured_fraction_full 0.977
_diffrn_reflns_point_group_measured_fraction_max 0.974
_diffrn_reflns_theta_full 25.500
_diffrn_reflns_theta_max 26.000
_diffrn_reflns_theta_min 3.139
_diffrn_source 'Enhance (Mo) X-ray Source'
_exptl_absorpt_coefficient_mu 0.074
_exptl_absorpt_correction_T_max 1.00000
_exptl_absorpt_correction_T_min 0.94619
_exptl_absorpt_correction_type multi-scan
_exptl_absorpt_process_details
;
CrysAlis RED, Oxford Diffraction Ltd.,
Version 1.171.33.66 (release 28-04-2010 CrysAlis171 .NET)
(compiled Apr 28 2010,14:27:37)
Empirical absorption correction using spherical harmonics,
 implemented in SCALE3 ABSPACK scaling algorithm.
;
_exptl_crystal_colour brown
_exptl_crystal_density_diffrn 1.217
_exptl_crystal_description plate
_exptl_crystal_F_000 684
_exptl_crystal_size_max 0.480
_exptl_crystal_size_mid 0.230
_exptl_crystal_size_min 0.050
_refine_diff_density_max 0.459
_refine_diff_density_min -0.343
_refine_diff_density_rms 0.103
_refine_ls_extinction_method none
_refine_ls_goodness_of_fit_ref 0.998
_refine_ls_hydrogen_treatment constr
_refine_ls_matrix_type full
_refine_ls_number_parameters 470
_refine_ls_number_reflns 6654
_refine_ls_number_restraints 180
_refine_ls_restrained_S_all 0.996
_refine_ls_R_factor_all 0.2942
_refine_ls_R_factor_gt 0.1372
_refine_ls_shift/su_max 0.000
_refine_ls_shift/su_mean 0.000
_refine_ls_structure_factor_coef Fsqd
_refine_ls_weighting_details 'w=1/[\s^2^(Fo^2^)+(0.1539P)^2^] where P=(Fo^2^+2Fc^2^)/3'
_refine_ls_weighting_scheme calc
_refine_ls_wR_factor_gt 0.3076
_refine_ls_wR_factor_ref 0.3697
_reflns_Friedel_coverage 0.000
_reflns_number_gt 2184
_reflns_number_total 6654
_reflns_threshold_expression 'I > 2\s(I)'
_cod_data_source_file c8nj06440g2.cif
_cod_data_source_block 20
_cod_depositor_comments 'Adding full bibliography for 7058586--7058596.cif.'
_cod_database_code 7058594
_shelx_shelxl_version_number 2017/1
_shelx_space_group_comment
;
The symmetry employed for this shelxl refinement is uniquely defined
by the following loop, which should always be used as a source of
symmetry information in preference to the above space-group names.
They are only intended as comments.
;
_shelx_estimated_absorpt_t_min 0.965
_shelx_estimated_absorpt_t_max 0.996

loop_
_space_group_symop_operation_xyz
'x, y, z'
'-x, -y, -z'

loop_
_atom_site_label
_atom_site_type_symbol
_atom_site_fract_x
_atom_site_fract_y
_atom_site_fract_z
_atom_site_U_iso_or_equiv
_atom_site_adp_type
_atom_site_occupancy
_atom_site_site_symmetry_order
_atom_site_calc_flag
_atom_site_refinement_flags_posn
_atom_site_refinement_flags_adp
_atom_site_refinement_flags_occupancy
_atom_site_disorder_assembly
_atom_site_disorder_group
O1 O 1.5275(9) 0.9350(6) 0.69882(17) 0.0418(14) Uani 1 1 d . U . . .
O2 O -0.6427(9) 0.5890(6) 0.21664(18) 0.0507(16) Uani 1 1 d . U . . .
N1 N 1.1955(10) 1.0754(7) 0.6645(2) 0.0355(16) Uani 1 1 d . U . . .
N2 N -0.3004(11) 0.6375(7) 0.2443(2) 0.0364(16) Uani 1 1 d . U . . .
C1 C 0.8340(14) 0.7663(9) 0.5176(2) 0.039(2) Uani 1 1 d . U . . .
C2 C 0.7533(14) 0.8957(9) 0.5316(3) 0.046(2) Uani 1 1 d . U . . .
H2 H 0.606094 0.943218 0.523810 0.055 Uiso 1 1 calc R U . . .
C3 C 0.8777(14) 0.9582(9) 0.5562(3) 0.047(2) Uani 1 1 d . U . . .
H3 H 0.816635 1.047709 0.565194 0.057 Uiso 1 1 calc R U . . .
C4 C 1.0928(14) 0.8914(9) 0.5682(2) 0.0367(19) Uani 1 1 d . U . . .
C5 C 1.1756(13) 0.7594(8) 0.5553(2) 0.0370(19) Uani 1 1 d . U . . .
H5 H 1.320733 0.710667 0.563920 0.044 Uiso 1 1 calc R U . . .
C6 C 1.0503(13) 0.6990(8) 0.5302(3) 0.0388(19) Uani 1 1 d . U . . .
H6 H 1.111263 0.609553 0.521170 0.047 Uiso 1 1 calc R U . . .
C7 C 1.2279(14) 0.9614(9) 0.5962(3) 0.046(2) Uani 1 1 d . U . . .
H7A H 1.385821 0.909726 0.597079 0.055 Uiso 1 1 calc R U . . .
H7B H 1.232108 1.059923 0.582406 0.055 Uiso 1 1 calc R U . . .
C8 C 1.1285(14) 0.9637(9) 0.6430(2) 0.039(2) Uani 1 1 d . U . . .
H8A H 0.961090 0.978585 0.642530 0.047 Uiso 1 1 calc R U . . .
H8B H 1.179239 0.870542 0.660459 0.047 Uiso 1 1 calc R U . . .
C9 C 1.4305(13) 1.0604(8) 0.6696(3) 0.0374(19) Uani 1 1 d . U . . .
H9A H 1.461260 1.145514 0.680998 0.045 Uiso 1 1 calc R U . . .
H9B H 1.508855 1.057237 0.640298 0.045 Uiso 1 1 calc R U . . .
C10 C 1.4058(13) 0.9138(9) 0.7377(3) 0.0384(19) Uani 1 1 d . U . . .
C11 C 1.5019(14) 0.8180(9) 0.7705(3) 0.041(2) Uani 1 1 d . U . . .
H11 H 1.650410 0.767335 0.765810 0.049 Uiso 1 1 calc R U . . .
C12 C 1.3878(14) 0.7923(9) 0.8107(3) 0.044(2) Uani 1 1 d . U . . .
H12 H 1.459090 0.723751 0.832958 0.053 Uiso 1 1 calc R U . . .
C13 C 1.1682(12) 0.8658(9) 0.8192(2) 0.0358(19) Uani 1 1 d . U . . .
C14 C 1.0725(13) 0.9575(8) 0.7843(3) 0.0356(19) Uani 1 1 d . U . . .
H14 H 0.921828 1.005509 0.788584 0.043 Uiso 1 1 calc R U . . .
C15 C 1.1801(13) 0.9847(8) 0.7436(2) 0.0317(17) Uani 1 1 d . U . . .
C16 C 1.0713(13) 1.0910(8) 0.7076(2) 0.0371(19) Uani 1 1 d . U . . .
H16A H 0.912528 1.078013 0.705455 0.044 Uiso 1 1 calc R U . . .
H16B H 1.069011 1.187841 0.714690 0.044 Uiso 1 1 calc R U . . .
C17 C 1.0486(14) 0.8378(10) 0.8647(3) 0.049(2) Uani 1 1 d . U . . .
C18 C 0.9794(16) 0.6925(10) 0.8693(3) 0.057(2) Uani 1 1 d . U . . .
H18A H 0.885548 0.688038 0.844873 0.085 Uiso 1 1 calc R U . . .
H18B H 0.892778 0.676110 0.897163 0.085 Uiso 1 1 calc R U . . .
H18C H 1.115404 0.619597 0.868834 0.085 Uiso 1 1 calc R U . . .
C19 C 1.2091(15) 0.8427(13) 0.8999(3) 0.072(3) Uani 1 1 d . U . . .
H19A H 1.334069 0.762346 0.899921 0.108 Uiso 1 1 calc R U . . .
H19B H 1.127520 0.837545 0.928650 0.108 Uiso 1 1 calc R U . . .
H19C H 1.269845 0.931570 0.894080 0.108 Uiso 1 1 calc R U . . .
C20 C 0.8358(13) 0.9494(10) 0.8703(3) 0.049(2) Uani 1 1 d . U . . .
H20A H 0.877767 1.043993 0.865983 0.073 Uiso 1 1 calc R U . . .
H20B H 0.767263 0.930821 0.899885 0.073 Uiso 1 1 calc R U . . .
H20C H 0.726617 0.944498 0.848499 0.073 Uiso 1 1 calc R U . . .
C21 C 0.7013(14) 0.7108(9) 0.4895(2) 0.041(2) Uani 1 1 d . U . . .
C22 C 0.5856(14) 0.6663(9) 0.4661(3) 0.044(2) Uani 1 1 d . U . . .
C31 C 0.2098(13) 0.5289(9) 0.3838(3) 0.0392(19) Uani 1 1 d . U . . .
C32 C 0.2979(13) 0.4100(9) 0.3627(3) 0.042(2) Uani 1 1 d . U . . .
H32 H 0.443841 0.357901 0.369379 0.051 Uiso 1 1 calc R U . . .
C33 C 0.1736(13) 0.3687(9) 0.3323(3) 0.042(2) Uani 1 1 d . U . . .
H33 H 0.237786 0.289670 0.317738 0.050 Uiso 1 1 calc R U . . .
C34 C -0.0434(12) 0.4396(8) 0.3222(2) 0.0331(18) Uani 1 1 d . U . . .
C35 C -0.1296(14) 0.5526(9) 0.3447(3) 0.041(2) Uani 1 1 d . U . . .
H35 H -0.276424 0.604034 0.338317 0.049 Uiso 1 1 calc R U . . .
C36 C -0.0128(13) 0.5929(9) 0.3756(3) 0.041(2) Uani 1 1 d . U . . .
H36 H -0.084180 0.666230 0.391898 0.049 Uiso 1 1 calc R U . . .
C37 C -0.1720(13) 0.3990(9) 0.2867(2) 0.0378(19) Uani 1 1 d . U . . .
H37A H -0.105655 0.301054 0.281640 0.045 Uiso 1 1 calc R U . . .
H37B H -0.330910 0.398371 0.297673 0.045 Uiso 1 1 calc R U . . .
C38 C -0.1738(12) 0.4924(8) 0.2436(2) 0.0353(19) Uani 1 1 d . U . . .
H38A H -0.015118 0.498474 0.233458 0.042 Uiso 1 1 calc R U . . .
H38B H -0.240344 0.447426 0.221807 0.042 Uiso 1 1 calc R U . . .
C39 C -0.5409(13) 0.6401(9) 0.2508(3) 0.043(2) Uani 1 1 d . U . . .
H39A H -0.570321 0.581901 0.279088 0.052 Uiso 1 1 calc R U . . .
H39B H -0.615735 0.738771 0.253104 0.052 Uiso 1 1 calc R U . . .
C40 C -0.5655(13) 0.6299(9) 0.1745(3) 0.0376(19) Uani 1 1 d . U . . .
C41 C -0.6696(15) 0.5942(9) 0.1407(3) 0.053(2) Uani 1 1 d . U . . .
H41 H -0.793130 0.544140 0.147245 0.064 Uiso 1 1 calc R U . . .
C42 C -0.6028(14) 0.6276(9) 0.0977(3) 0.045(2) Uani 1 1 d . U . . .
H42 H -0.684439 0.605344 0.074978 0.054 Uiso 1 1 calc R U . . .
C43 C -0.4169(14) 0.6936(10) 0.0873(3) 0.051(2) Uani 1 1 d . U . . .
C44 C -0.3105(14) 0.7284(10) 0.1224(3) 0.050(2) Uani 1 1 d . U . . .
H44 H -0.186513 0.778129 0.116017 0.059 Uiso 1 1 calc R U . . .
C45 C -0.3765(12) 0.6942(8) 0.1658(2) 0.0338(18) Uani 1 1 d . U . . .
C46 C -0.2631(15) 0.7303(9) 0.2026(3) 0.047(2) Uani 1 1 d . U . . .
H46A H -0.321227 0.830227 0.206719 0.056 Uiso 1 1 calc R U . . .
H46B H -0.098303 0.721429 0.195336 0.056 Uiso 1 1 calc R U . . .
C47 C -0.3363(16) 0.7260(11) 0.0396(3) 0.074(3) Uani 1 1 d D U . . .
C51 C 0.3395(14) 0.5755(9) 0.4145(3) 0.042(2) Uani 1 1 d . U . . .
C52 C 0.4531(14) 0.6179(9) 0.4388(3) 0.044(2) Uani 1 1 d . U . . .
C48 C -0.303(5) 0.565(2) 0.0262(8) 0.073(6) Uani 0.47(2) 1 d D U P A 1
H48A H -0.166979 0.507499 0.039354 0.110 Uiso 0.47(2) 1 calc R U P A 1
H48B H -0.286984 0.569133 -0.005878 0.110 Uiso 0.47(2) 1 calc R U P A 1
H48C H -0.435847 0.521553 0.037000 0.110 Uiso 0.47(2) 1 calc R U P A 1
C49 C -0.521(4) 0.825(3) 0.0128(10) 0.064(7) Uani 0.47(2) 1 d D U P A 1
H49A H -0.659067 0.782797 0.015368 0.096 Uiso 0.47(2) 1 calc R U P A 1
H49B H -0.468590 0.839058 -0.018105 0.096 Uiso 0.47(2) 1 calc R U P A 1
H49C H -0.553563 0.916706 0.024062 0.096 Uiso 0.47(2) 1 calc R U P A 1
C50 C -0.120(3) 0.770(3) 0.0283(8) 0.069(6) Uani 0.47(2) 1 d D U P A 1
H50A H -0.123865 0.864381 0.036439 0.103 Uiso 0.47(2) 1 calc R U P A 1
H50B H -0.086991 0.771555 -0.003339 0.103 Uiso 0.47(2) 1 calc R U P A 1
H50C H -0.001554 0.702364 0.044283 0.103 Uiso 0.47(2) 1 calc R U P A 1
C48A C -0.179(4) 0.610(2) 0.0223(7) 0.068(6) Uani 0.53(2) 1 d D U P A 2
H48D H -0.045743 0.583421 0.040331 0.101 Uiso 0.53(2) 1 calc R U P A 2
H48E H -0.131102 0.640981 -0.008093 0.101 Uiso 0.53(2) 1 calc R U P A 2
H48F H -0.255027 0.527748 0.023065 0.101 Uiso 0.53(2) 1 calc R U P A 2
C49A C -0.536(4) 0.775(3) 0.0102(8) 0.051(5) Uani 0.53(2) 1 d D U P A 2
H49D H -0.617099 0.696243 0.009332 0.076 Uiso 0.53(2) 1 calc R U P A 2
H49E H -0.480493 0.807661 -0.019553 0.076 Uiso 0.53(2) 1 calc R U P A 2
H49F H -0.638321 0.853240 0.021832 0.076 Uiso 0.53(2) 1 calc R U P A 2
C50A C -0.181(3) 0.850(2) 0.0366(6) 0.052(5) Uani 0.53(2) 1 d D U P A 2
H50D H -0.047461 0.815139 0.054253 0.078 Uiso 0.53(2) 1 calc R U P A 2
H50E H -0.269780 0.933573 0.047820 0.078 Uiso 0.53(2) 1 calc R U P A 2
H50F H -0.131740 0.875498 0.005917 0.078 Uiso 0.53(2) 1 calc R U P A 2

loop_
_atom_site_aniso_label
_atom_site_aniso_U_11
_atom_site_aniso_U_22
_atom_site_aniso_U_33
_atom_site_aniso_U_23
_atom_site_aniso_U_13
_atom_site_aniso_U_12
O1 0.036(3) 0.043(4) 0.045(3) -0.009(3) 0.005(2) -0.002(3)
O2 0.032(3) 0.069(4) 0.049(3) 0.006(3) -0.003(3) -0.017(3)
N1 0.032(4) 0.032(4) 0.046(4) -0.015(3) 0.002(3) -0.007(3)
N2 0.047(4) 0.026(4) 0.038(4) -0.008(3) -0.010(3) -0.005(3)
C1 0.040(5) 0.056(5) 0.020(4) -0.006(4) -0.002(3) -0.003(4)
C2 0.043(5) 0.051(6) 0.037(5) -0.004(4) -0.006(4) 0.008(4)
C3 0.048(5) 0.041(5) 0.049(5) -0.014(4) 0.002(4) 0.008(4)
C4 0.040(4) 0.037(5) 0.032(4) -0.007(4) 0.007(3) -0.005(4)
C5 0.034(5) 0.032(5) 0.042(5) 0.000(4) -0.006(4) 0.003(4)
C6 0.044(5) 0.026(5) 0.045(5) -0.009(4) -0.003(4) -0.001(4)
C7 0.051(5) 0.039(5) 0.049(5) -0.013(4) 0.012(4) -0.012(4)
C8 0.046(5) 0.038(5) 0.037(4) -0.007(4) -0.001(4) -0.013(4)
C9 0.038(4) 0.032(5) 0.045(5) -0.014(4) 0.005(4) -0.009(4)
C10 0.034(4) 0.048(5) 0.035(4) -0.010(4) 0.000(3) -0.009(4)
C11 0.032(5) 0.047(6) 0.043(4) -0.012(4) -0.005(3) 0.000(4)
C12 0.040(5) 0.051(6) 0.040(5) -0.007(4) -0.009(3) -0.001(4)
C13 0.026(4) 0.045(5) 0.039(4) -0.008(4) -0.002(3) -0.012(4)
C14 0.025(4) 0.038(5) 0.045(4) -0.012(4) -0.003(3) -0.005(4)
C15 0.034(4) 0.031(5) 0.034(4) -0.013(3) -0.002(3) -0.010(3)
C16 0.037(4) 0.035(5) 0.041(4) -0.015(3) 0.000(3) -0.006(4)
C17 0.048(5) 0.069(6) 0.035(4) -0.014(4) 0.000(4) -0.021(5)
C18 0.058(6) 0.058(5) 0.052(6) 0.004(5) -0.003(4) -0.017(5)
C19 0.050(6) 0.133(10) 0.041(5) -0.017(6) 0.002(4) -0.036(6)
C20 0.037(5) 0.062(6) 0.055(6) -0.021(5) 0.017(4) -0.023(4)
C21 0.036(5) 0.055(6) 0.028(5) -0.009(4) 0.001(3) 0.004(4)
C22 0.043(5) 0.048(6) 0.036(5) -0.003(4) -0.011(4) 0.006(4)
C31 0.034(4) 0.048(5) 0.036(5) -0.004(4) 0.000(3) -0.006(4)
C32 0.027(4) 0.048(5) 0.048(5) -0.010(4) -0.001(4) 0.009(4)
C33 0.038(5) 0.036(5) 0.050(5) -0.012(4) -0.002(4) 0.004(4)
C34 0.028(4) 0.025(5) 0.045(5) -0.002(3) 0.000(3) -0.004(3)
C35 0.038(5) 0.038(5) 0.043(5) -0.007(4) -0.011(4) 0.007(4)
C36 0.028(4) 0.050(6) 0.043(5) -0.021(4) 0.005(3) 0.009(4)
C37 0.034(5) 0.038(5) 0.042(5) -0.009(3) 0.002(3) -0.005(4)
C38 0.023(4) 0.037(5) 0.043(4) -0.010(4) 0.002(3) 0.003(4)
C39 0.036(4) 0.050(6) 0.037(4) -0.010(4) 0.002(4) 0.011(4)
C40 0.035(5) 0.039(5) 0.037(4) -0.002(4) -0.005(3) -0.002(4)
C41 0.055(6) 0.045(6) 0.063(5) 0.000(5) -0.022(4) -0.015(5)
C42 0.040(5) 0.046(6) 0.050(5) -0.016(4) -0.024(4) 0.006(4)
C43 0.028(5) 0.072(7) 0.047(4) -0.010(4) -0.007(3) 0.014(4)
C44 0.036(5) 0.061(6) 0.051(4) 0.005(5) -0.009(4) -0.017(4)
C45 0.025(4) 0.035(5) 0.040(4) -0.002(4) -0.005(3) -0.003(4)
C46 0.052(5) 0.044(5) 0.046(5) -0.006(4) -0.006(4) -0.012(4)
C47 0.059(6) 0.108(8) 0.048(5) -0.005(5) -0.010(4) 0.001(5)
C51 0.045(5) 0.043(5) 0.033(5) -0.002(4) -0.004(4) 0.002(4)
C52 0.033(5) 0.048(6) 0.048(5) -0.010(4) -0.003(4) 0.002(4)
C48 0.064(10) 0.094(8) 0.055(9) -0.008(7) 0.011(8) -0.002(7)
C49 0.060(9) 0.075(10) 0.057(9) -0.001(8) -0.012(8) -0.015(8)
C50 0.056(7) 0.082(11) 0.059(9) -0.014(8) 0.013(7) 0.009(7)
C48A 0.056(9) 0.085(9) 0.060(8) -0.010(7) 0.008(7) -0.011(7)
C49A 0.056(8) 0.052(10) 0.043(7) -0.006(8) -0.004(6) -0.007(7)
C50A 0.039(7) 0.066(8) 0.040(8) -0.006(6) -0.001(6) 0.021(6)

loop_
_atom_type_symbol
_atom_type_description
_atom_type_scat_dispersion_real
_atom_type_scat_dispersion_imag
_atom_type_scat_source
C C 0.0033 0.0016 'International Tables Vol C Tables 4.2.6.8 and 6.1.1.4'
H H 0.0000 0.0000 'International Tables Vol C Tables 4.2.6.8 and 6.1.1.4'
N N 0.0061 0.0033 'International Tables Vol C Tables 4.2.6.8 and 6.1.1.4'
O O 0.0106 0.0060 'International Tables Vol C Tables 4.2.6.8 and 6.1.1.4'

loop_
_geom_angle_atom_site_label_1
_geom_angle_atom_site_label_2
_geom_angle_atom_site_label_3
_geom_angle
C10 O1 C9 113.8(6)
C40 O2 C39 115.7(6)
C9 N1 C8 114.3(6)
C9 N1 C16 109.9(6)
C8 N1 C16 112.3(6)
C39 N2 C38 112.2(6)
C39 N2 C46 107.2(6)
C38 N2 C46 111.6(6)
C2 C1 C6 117.1(8)
C2 C1 C21 119.5(8)
C6 C1 C21 123.3(8)
C3 C2 C1 122.3(8)
C3 C2 H2 118.9
C1 C2 H2 118.9
C2 C3 C4 120.2(8)
C2 C3 H3 119.9
C4 C3 H3 119.9
C3 C4 C5 118.5(8)
C3 C4 C7 119.6(7)
C5 C4 C7 121.9(8)
C6 C5 C4 120.6(8)
C6 C5 H5 119.7
C4 C5 H5 119.7
C5 C6 C1 121.3(8)
C5 C6 H6 119.4
C1 C6 H6 119.4
C8 C7 C4 112.7(7)
C8 C7 H7A 109.1
C4 C7 H7A 109.1
C8 C7 H7B 109.1
C4 C7 H7B 109.1
H7A C7 H7B 107.8
N1 C8 C7 112.7(6)
N1 C8 H8A 109.1
C7 C8 H8A 109.1
N1 C8 H8B 109.1
C7 C8 H8B 109.1
H8A C8 H8B 107.8
N1 C9 O1 115.0(6)
N1 C9 H9A 108.5
O1 C9 H9A 108.5
N1 C9 H9B 108.5
O1 C9 H9B 108.5
H9A C9 H9B 107.5
C11 C10 O1 118.5(7)
C11 C10 C15 119.8(7)
O1 C10 C15 121.6(7)
C10 C11 C12 121.2(8)
C10 C11 H11 119.4
C12 C11 H11 119.4
C11 C12 C13 121.3(8)
C11 C12 H12 119.3
C13 C12 H12 119.3
C14 C13 C12 115.5(7)
C14 C13 C17 124.4(7)
C12 C13 C17 120.1(7)
C13 C14 C15 124.7(7)
C13 C14 H14 117.6
C15 C14 H14 117.6
C14 C15 C10 117.3(7)
C14 C15 C16 122.3(7)
C10 C15 C16 120.3(7)
N1 C16 C15 111.4(6)
N1 C16 H16A 109.3
C15 C16 H16A 109.3
N1 C16 H16B 109.3
C15 C16 H16B 109.3
H16A C16 H16B 108.0
C19 C17 C18 110.2(8)
C19 C17 C20 108.4(7)
C18 C17 C20 108.9(7)
C19 C17 C13 109.3(7)
C18 C17 C13 108.5(7)
C20 C17 C13 111.5(7)
C17 C18 H18A 109.5
C17 C18 H18B 109.5
H18A C18 H18B 109.5
C17 C18 H18C 109.5
H18A C18 H18C 109.5
H18B C18 H18C 109.5
C17 C19 H19A 109.5
C17 C19 H19B 109.5
H19A C19 H19B 109.5
C17 C19 H19C 109.5
H19A C19 H19C 109.5
H19B C19 H19C 109.5
C17 C20 H20A 109.5
C17 C20 H20B 109.5
H20A C20 H20B 109.5
C17 C20 H20C 109.5
H20A C20 H20C 109.5
H20B C20 H20C 109.5
C22 C21 C1 178.5(9)
C21 C22 C52 178.9(10)
C36 C31 C32 117.0(7)
C36 C31 C51 121.9(8)
C32 C31 C51 121.0(8)
C33 C32 C31 120.4(8)
C33 C32 H32 119.8
C31 C32 H32 119.8
C32 C33 C34 121.9(8)
C32 C33 H33 119.0
C34 C33 H33 119.0
C35 C34 C33 116.6(7)
C35 C34 C37 122.0(7)
C33 C34 C37 121.3(7)
C36 C35 C34 122.6(8)
C36 C35 H35 118.7
C34 C35 H35 118.7
C35 C36 C31 121.2(8)
C35 C36 H36 119.4
C31 C36 H36 119.4
C38 C37 C34 115.9(7)
C38 C37 H37A 108.3
C34 C37 H37A 108.3
C38 C37 H37B 108.3
C34 C37 H37B 108.3
H37A C37 H37B 107.4
N2 C38 C37 114.9(6)
N2 C38 H38A 108.5
C37 C38 H38A 108.5
N2 C38 H38B 108.5
C37 C38 H38B 108.5
H38A C38 H38B 107.5
O2 C39 N2 114.6(6)
O2 C39 H39A 108.6
N2 C39 H39A 108.6
O2 C39 H39B 108.6
N2 C39 H39B 108.6
H39A C39 H39B 107.6
C41 C40 O2 118.0(8)
C41 C40 C45 119.6(8)
O2 C40 C45 122.2(7)
C40 C41 C42 122.5(9)
C40 C41 H41 118.8
C42 C41 H41 118.8
C41 C42 C43 119.9(8)
C41 C42 H42 120.0
C43 C42 H42 120.0
C42 C43 C44 116.9(8)
C42 C43 C47 120.1(8)
C44 C43 C47 123.0(9)
C45 C44 C43 123.3(8)
C45 C44 H44 118.4
C43 C44 H44 118.4
C44 C45 C40 117.7(7)
C44 C45 C46 123.1(8)
C40 C45 C46 119.1(7)
C45 C46 N2 112.3(7)
C45 C46 H46A 109.2
N2 C46 H46A 109.2
C45 C46 H46B 109.2
N2 C46 H46B 109.2
H46A C46 H46B 107.9
C48A C47 C49A 110.2(14)
C50 C47 C43 121.1(12)
C48A C47 C43 115.0(11)
C49A C47 C43 110.9(13)
C50 C47 C49 110.0(16)
C43 C47 C49 111.2(15)
C48A C47 C50A 102.4(12)
C49A C47 C50A 110.0(13)
C43 C47 C50A 107.9(10)
C50 C47 C48 104.4(14)
C43 C47 C48 98.5(11)
C49 C47 C48 110.6(16)
C52 C51 C31 177.1(10)
C51 C52 C22 179.2(10)
C47 C48 H48A 109.5
C47 C48 H48B 109.5
H48A C48 H48B 109.5
C47 C48 H48C 109.5
H48A C48 H48C 109.5
H48B C48 H48C 109.5
C47 C49 H49A 109.5
C47 C49 H49B 109.5
H49A C49 H49B 109.5
C47 C49 H49C 109.5
H49A C49 H49C 109.5
H49B C49 H49C 109.5
C47 C50 H50A 109.5
C47 C50 H50B 109.5
H50A C50 H50B 109.5
C47 C50 H50C 109.5
H50A C50 H50C 109.5
H50B C50 H50C 109.5
C47 C48A H48D 109.5
C47 C48A H48E 109.5
H48D C48A H48E 109.5
C47 C48A H48F 109.5
H48D C48A H48F 109.5
H48E C48A H48F 109.5
C47 C49A H49D 109.5
C47 C49A H49E 109.5
H49D C49A H49E 109.5
C47 C49A H49F 109.5
H49D C49A H49F 109.5
H49E C49A H49F 109.5
C47 C50A H50D 109.5
C47 C50A H50E 109.5
H50D C50A H50E 109.5
C47 C50A H50F 109.5
H50D C50A H50F 109.5
H50E C50A H50F 109.5

loop_
_geom_bond_atom_site_label_1
_geom_bond_atom_site_label_2
_geom_bond_distance
O1 C10 1.368(9)
O1 C9 1.459(9)
O2 C40 1.375(9)
O2 C39 1.437(9)
N1 C9 1.408(9)
N1 C8 1.470(9)
N1 C16 1.488(9)
N2 C39 1.439(9)
N2 C38 1.475(9)
N2 C46 1.485(10)
C1 C2 1.377(11)
C1 C6 1.399(11)
C1 C21 1.432(11)
C2 C3 1.366(11)
C2 H2 0.9500
C3 C4 1.386(11)
C3 H3 0.9500
C4 C5 1.388(11)
C4 C7 1.523(11)
C5 C6 1.365(10)
C5 H5 0.9500
C6 H6 0.9500
C7 C8 1.522(10)
C7 H7A 0.9900
C7 H7B 0.9900
C8 H8A 0.9900
C8 H8B 0.9900
C9 H9A 0.9900
C9 H9B 0.9900
C10 C11 1.353(10)
C10 C15 1.418(10)
C11 C12 1.385(11)
C11 H11 0.9500
C12 C13 1.409(10)
C12 H12 0.9500
C13 C14 1.379(10)
C13 C17 1.539(11)
C14 C15 1.382(10)
C14 H14 0.9500
C15 C16 1.501(10)
C16 H16A 0.9900
C16 H16B 0.9900
C17 C19 1.511(11)
C17 C18 1.518(12)
C17 C20 1.536(12)
C18 H18A 0.9800
C18 H18B 0.9800
C18 H18C 0.9800
C19 H19A 0.9800
C19 H19B 0.9800
C19 H19C 0.9800
C20 H20A 0.9800
C20 H20B 0.9800
C20 H20C 0.9800
C21 C22 1.202(11)
C22 C52 1.377(12)
C31 C36 1.393(10)
C31 C32 1.406(11)
C31 C51 1.431(11)
C32 C33 1.379(11)
C32 H32 0.9500
C33 C34 1.393(10)
C33 H33 0.9500
C34 C35 1.382(10)
C34 C37 1.513(10)
C35 C36 1.357(10)
C35 H35 0.9500
C36 H36 0.9500
C37 C38 1.494(10)
C37 H37A 0.9900
C37 H37B 0.9900
C38 H38A 0.9900
C38 H38B 0.9900
C39 H39A 0.9900
C39 H39B 0.9900
C40 C41 1.365(11)
C40 C45 1.379(10)
C41 C42 1.366(11)
C41 H41 0.9500
C42 C43 1.378(11)
C42 H42 0.9500
C43 C44 1.401(11)
C43 C47 1.521(13)
C44 C45 1.375(11)
C44 H44 0.9500
C45 C46 1.476(10)
C46 H46A 0.9900
C46 H46B 0.9900
C47 C50 1.440(16)
C47 C48A 1.471(15)
C47 C49A 1.517(16)
C47 C49 1.533(17)
C47 C50A 1.633(15)
C47 C48 1.645(16)
C51 C52 1.203(10)
C48 H48A 0.9800
C48 H48B 0.9800
C48 H48C 0.9800
C49 H49A 0.9800
C49 H49B 0.9800
C49 H49C 0.9800
C50 H50A 0.9800
C50 H50B 0.9800
C50 H50C 0.9800
C48A H48D 0.9800
C48A H48E 0.9800
C48A H48F 0.9800
C49A H49D 0.9800
C49A H49E 0.9800
C49A H49F 0.9800
C50A H50D 0.9800
C50A H50E 0.9800
C50A H50F 0.9800
